data_4504450
loop_
_publ_author_name
'Fu, Ming-Lai'
'Guo, Guo-Cong'
'Liu, Xi'
'Zou, Jian-Ping'
'Xu, Gang'
'Huang, Jin-Shun'

_publ_section_title
;
 [Mn(2,2&#x2032;-bipy)2S6]n: A Homochiral Hybrid of Manganese Polysulfido
 Compound with a One-Dimensional Mn-S6-Mn Helical Chain
;
_journal_issue 12
_journal_name_full 'Crystal Growth &amp; Design'
_journal_page_first 2387
_journal_paper_doi 10.1021/cg070637v
_journal_volume 7
_journal_year 2007
_chemical_absolute_configuration right-handed
_chemical_formula_sum 'C20 H16 Mn N4 S6'
_chemical_formula_weight 559.67
_chemical_name_systematic
; 
 ? 
;
_space_group_IT_number 20
_symmetry_cell_setting orthorhombic
_symmetry_space_group_name_Hall 'C 2c 2'
_symmetry_space_group_name_H-M 'C 2 2 21'
_atom_sites_solution_hydrogens geom
_atom_sites_solution_primary direct
_atom_sites_solution_secondary difmap
_audit_creation_method SHELXL-97
_cell_angle_alpha 90.00
_cell_angle_beta 90.00
_cell_angle_gamma 90.00
_cell_formula_units_Z 4
_cell_length_a 8.7094(7)
_cell_length_b 13.8869(13)
_cell_length_c 19.5034(17)
_cell_measurement_temperature 293(2)
_cell_volume 2358.9(4)
_computing_cell_refinement 'CrystalClear (Rigaku Corp., 2002)'
_computing_data_collection 'CrystalClear (Rigaku Corp., 2002)'
_computing_data_reduction 'CrystalClear (Rigaku Corp., 2002)'
_computing_publication_material 'Siemens SHELXTL^TM^ 5'
_computing_structure_refinement 'Siemens SHELXTL^TM^ 5'
_computing_structure_solution 'Siemens SHELXTL^TM^ 5'
_diffrn_ambient_temperature 293(2)
_diffrn_measured_fraction_theta_full 0.999
_diffrn_measured_fraction_theta_max 0.999
_diffrn_measurement_device_type 'Rigaku Mercury CCD'
_diffrn_measurement_method \w
_diffrn_radiation_monochromator graphite
_diffrn_radiation_source 'rotating-anode generator'
_diffrn_radiation_type MoK\a
_diffrn_radiation_wavelength 0.71073
_diffrn_reflns_av_R_equivalents 0.0430
_diffrn_reflns_av_sigmaI/netI 0.0503
_diffrn_reflns_limit_h_max 11
_diffrn_reflns_limit_h_min -11
_diffrn_reflns_limit_k_max 18
_diffrn_reflns_limit_k_min -16
_diffrn_reflns_limit_l_max 21
_diffrn_reflns_limit_l_min -25
_diffrn_reflns_number 9485
_diffrn_reflns_theta_full 27.48
_diffrn_reflns_theta_max 27.48
_diffrn_reflns_theta_min 2.76
_exptl_absorpt_coefficient_mu 1.107
_exptl_absorpt_correction_T_max 1.0000
_exptl_absorpt_correction_T_min 0.8581
_exptl_absorpt_correction_type multi-scan
_exptl_absorpt_process_details '&#x00A1;&#x00AE;Sphere (Rigaku CrystalClear)&#x00A1;&#x00AF;'
_exptl_crystal_colour 'DARK RED'
_exptl_crystal_density_diffrn 1.576
_exptl_crystal_density_method 'not measured'
_exptl_crystal_description Platelet
_exptl_crystal_F_000 1140
_exptl_crystal_size_max 0.23
_exptl_crystal_size_mid 0.10
_exptl_crystal_size_min 0.05
_refine_diff_density_max 0.455
_refine_diff_density_min -0.256
_refine_diff_density_rms 0.057
_refine_ls_abs_structure_details 'Flack H D (1983), Acta Cryst. A39, 876-881'
_refine_ls_abs_structure_Flack 0.02(4)
_refine_ls_extinction_method none
_refine_ls_goodness_of_fit_ref 0.912
_refine_ls_hydrogen_treatment constr
_refine_ls_matrix_type full
_refine_ls_number_parameters 141
_refine_ls_number_reflns 2713
_refine_ls_number_restraints 0
_refine_ls_restrained_S_all 0.912
_refine_ls_R_factor_all 0.0573
_refine_ls_R_factor_gt 0.0470
_refine_ls_shift/su_max 0.001
_refine_ls_shift/su_mean 0.000
_refine_ls_structure_factor_coef Fsqd
_refine_ls_weighting_details 'calc w=1/[\s^2^(Fo^2^)+(0.1000P)^2^+0.0000P] where P=(Fo^2^+2Fc^2^)/3'
_refine_ls_weighting_scheme calc
_refine_ls_wR_factor_gt 0.1282
_refine_ls_wR_factor_ref 0.1381
_reflns_number_gt 2372
_reflns_number_total 2713
_reflns_threshold_expression >2sigma(I)
_cod_data_source_file cg070637v.cif
_cod_data_source_block 20
_cod_depositor_comments
;
The following automatic conversions were performed:

'_exptl_absorpt_correction_type' value 'Multi-scan' changed to
'multi-scan' according to
/home/saulius/struct/CIF-dictionaries/cif_core.dic dictionary named
'cif_core.dic' version 2.4.1 from 2010-06-29.

Automatic conversion script
Id: cif_fix_values 1715 2011-07-08 13:25:40Z adriana 
;
_cod_original_sg_symbol_H-M C222(1)
_cod_database_code 4504450

loop_
_symmetry_equiv_pos_as_xyz
'x, y, z'
'-x, -y, z+1/2'
'-x, y, -z+1/2'
'x, -y, -z'
'x+1/2, y+1/2, z'
'-x+1/2, -y+1/2, z+1/2'
'-x+1/2, y+1/2, -z+1/2'
'x+1/2, -y+1/2, -z'

loop_
_atom_site_label
_atom_site_type_symbol
_atom_site_fract_x
_atom_site_fract_y
_atom_site_fract_z
_atom_site_U_iso_or_equiv
_atom_site_adp_type
_atom_site_occupancy
_atom_site_symmetry_multiplicity
_atom_site_calc_flag
_atom_site_refinement_flags
Mn1 Mn 0.0000 0.35622(3) 0.7500 0.03236(11) Uani 1 2 d S
S1 S 0.12344(8) 0.48764(5) 0.67692(3) 0.04706(17) Uani 1 1 d .
S2 S 0.16017(7) 0.42552(5) 0.58329(3) 0.05107(18) Uani 1 1 d .
S3 S -0.03072(7) 0.43271(4) 0.52398(3) 0.04135(16) Uani 1 1 d .
N11 N -0.2048(2) 0.32389(13) 0.68219(10) 0.0367(5) Uani 1 1 d .
N12 N 0.0645(2) 0.23125(14) 0.67814(11) 0.0395(5) Uani 1 1 d .
C11 C -0.3353(3) 0.37276(19) 0.68594(14) 0.0448(7) Uani 1 1 d .
H11A H -0.3435 0.4219 0.7181 0.054 Uiso 1 1 calc R
C12 C -0.4599(3) 0.3537(2) 0.64400(15) 0.0577(8) Uani 1 1 d .
H12A H -0.5500 0.3892 0.6479 0.069 Uiso 1 1 calc R
C13 C -0.4473(3) 0.2810(2) 0.59638(16) 0.0605(9) Uani 1 1 d .
H13A H -0.5296 0.2661 0.5679 0.073 Uiso 1 1 calc R
C14 C -0.3119(3) 0.2305(2) 0.59135(15) 0.0550(8) Uani 1 1 d .
H14A H -0.3014 0.1819 0.5589 0.066 Uiso 1 1 calc R
C15 C -0.1903(3) 0.25287(18) 0.63527(11) 0.0365(6) Uani 1 1 d .
C16 C -0.0421(3) 0.20139(17) 0.63308(12) 0.0380(6) Uani 1 1 d .
C17 C -0.0136(4) 0.12630(18) 0.58795(15) 0.0533(7) Uani 1 1 d .
H17A H -0.0886 0.1064 0.5571 0.064 Uiso 1 1 calc R
C18 C 0.1276(4) 0.0817(2) 0.58963(17) 0.0636(9) Uani 1 1 d .
H18A H 0.1479 0.0307 0.5601 0.076 Uiso 1 1 calc R
C19 C 0.2373(4) 0.11204(18) 0.63421(15) 0.0549(8) Uani 1 1 d .
H19A H 0.3340 0.0836 0.6350 0.066 Uiso 1 1 calc R
C20 C 0.2006(3) 0.1864(2) 0.67825(15) 0.0501(7) Uani 1 1 d .
H20A H 0.2744 0.2064 0.7097 0.060 Uiso 1 1 calc R

loop_
_atom_site_aniso_label
_atom_site_aniso_U_11
_atom_site_aniso_U_22
_atom_site_aniso_U_33
_atom_site_aniso_U_23
_atom_site_aniso_U_13
_atom_site_aniso_U_12
Mn1 0.0281(2) 0.0395(2) 0.0294(2) 0.000 -0.00432(19) 0.000
S1 0.0490(3) 0.0521(3) 0.0400(3) 0.0112(3) -0.0061(3) -0.0071(3)
S2 0.0407(3) 0.0734(4) 0.0391(3) 0.0143(3) 0.0061(3) 0.0172(3)
S3 0.0475(3) 0.0442(3) 0.0323(3) -0.0002(3) 0.0035(2) -0.0041(3)
N11 0.0354(9) 0.0420(10) 0.0327(10) -0.0021(9) -0.0051(9) 0.0006(8)
N12 0.0403(10) 0.0433(10) 0.0349(10) -0.0012(9) 0.0001(9) 0.0027(9)
C11 0.0342(11) 0.0501(14) 0.0500(14) -0.0073(12) -0.0074(11) 0.0071(11)
C12 0.0366(13) 0.0692(17) 0.0673(17) 0.0080(17) -0.0155(12) 0.0071(13)
C13 0.0480(14) 0.0788(19) 0.0546(16) -0.0053(15) -0.0208(13) -0.0123(15)
C14 0.0519(14) 0.0598(16) 0.0533(15) -0.0136(14) -0.0162(13) -0.0145(13)
C15 0.0360(11) 0.0449(12) 0.0287(10) 0.0010(10) -0.0021(9) -0.0105(10)
C16 0.0426(12) 0.0388(11) 0.0325(11) 0.0024(10) 0.0050(10) -0.0047(10)
C17 0.0544(15) 0.0544(14) 0.0513(14) -0.0173(13) -0.0026(13) -0.0022(14)
C18 0.0731(18) 0.0551(16) 0.0626(17) -0.0201(15) 0.0190(15) 0.0089(16)
C19 0.0536(15) 0.0503(14) 0.0607(18) -0.0081(14) 0.0082(13) 0.0144(13)
C20 0.0407(13) 0.0614(15) 0.0480(14) -0.0045(14) 0.0013(12) 0.0061(12)

loop_
_atom_type_symbol
_atom_type_description
_atom_type_scat_dispersion_real
_atom_type_scat_dispersion_imag
_atom_type_scat_source
C C 0.0033 0.0016 'International Tables Vol C Tables 4.2.6.8 and 6.1.1.4'
H H 0.0000 0.0000 'International Tables Vol C Tables 4.2.6.8 and 6.1.1.4'
N N 0.0061 0.0033 'International Tables Vol C Tables 4.2.6.8 and 6.1.1.4'
S S 0.1246 0.1234 'International Tables Vol C Tables 4.2.6.8 and 6.1.1.4'
Mn Mn 0.3368 0.7283 'International Tables Vol C Tables 4.2.6.8 and 6.1.1.4'

loop_
_geom_angle_atom_site_label_1
_geom_angle_atom_site_label_2
_geom_angle_atom_site_label_3
_geom_angle
_geom_angle_site_symmetry_1
_geom_angle_site_symmetry_3
N11 Mn1 N11 157.14(10) 3_556 .
N11 Mn1 N12 71.76(7) 3_556 3_556
N11 Mn1 N12 90.80(7) . 3_556
N11 Mn1 N12 90.80(7) 3_556 .
N11 Mn1 N12 71.76(7) . .
N12 Mn1 N12 82.05(10) 3_556 .
N11 Mn1 S1 97.82(5) 3_556 .
N11 Mn1 S1 98.47(5) . .
N12 Mn1 S1 169.20(5) 3_556 .
N12 Mn1 S1 95.53(5) . .
N11 Mn1 S1 98.47(5) 3_556 3_556
N11 Mn1 S1 97.82(5) . 3_556
N12 Mn1 S1 95.53(5) 3_556 3_556
N12 Mn1 S1 169.20(5) . 3_556
S1 Mn1 S1 88.73(4) . 3_556
S2 S1 Mn1 105.24(4) . .
S3 S2 S1 111.12(4) . .
S2 S3 S3 107.42(3) . 4_566
C11 N11 C15 119.4(2) . .
C11 N11 Mn1 122.78(16) . .
C15 N11 Mn1 117.82(15) . .
C20 N12 C16 118.0(2) . .
C20 N12 Mn1 124.49(17) . .
C16 N12 Mn1 117.54(15) . .
N11 C11 C12 122.8(2) . .
N11 C11 H11A 118.6 . .
C12 C11 H11A 118.6 . .
C13 C12 C11 118.5(3) . .
C13 C12 H12A 120.8 . .
C11 C12 H12A 120.8 . .
C14 C13 C12 119.4(3) . .
C14 C13 H13A 120.3 . .
C12 C13 H13A 120.3 . .
C13 C14 C15 119.6(3) . .
C13 C14 H14A 120.2 . .
C15 C14 H14A 120.2 . .
N11 C15 C14 120.4(2) . .
N11 C15 C16 117.03(19) . .
C14 C15 C16 122.5(2) . .
N12 C16 C17 121.6(2) . .
N12 C16 C15 115.8(2) . .
C17 C16 C15 122.6(2) . .
C18 C17 C16 118.9(3) . .
C18 C17 H17A 120.6 . .
C16 C17 H17A 120.6 . .
C19 C18 C17 120.3(3) . .
C19 C18 H18A 119.9 . .
C17 C18 H18A 119.9 . .
C18 C19 C20 117.8(3) . .
C18 C19 H19A 121.1 . .
C20 C19 H19A 121.1 . .
N12 C20 C19 123.5(3) . .
N12 C20 H20A 118.3 . .
C19 C20 H20A 118.3 . .

loop_
_geom_bond_atom_site_label_1
_geom_bond_atom_site_label_2
_geom_bond_distance
_geom_bond_site_symmetry_2
Mn1 N11 2.2652(19) 3_556
Mn1 N11 2.2652(19) .
Mn1 N12 2.300(2) 3_556
Mn1 N12 2.300(2) .
Mn1 S1 2.5530(8) .
Mn1 S1 2.5530(8) 3_556
S1 S2 2.0448(10) .
S2 S3 2.0279(9) .
S3 S3 2.0899(12) 4_566
N11 C11 1.326(3) .
N11 C15 1.351(3) .
N12 C20 1.339(3) .
N12 C16 1.344(3) .
C11 C12 1.384(4) .
C11 H11A 0.9300 .
C12 C13 1.376(4) .
C12 H12A 0.9300 .
C13 C14 1.375(4) .
C13 H13A 0.9300 .
C14 C15 1.397(3) .
C14 H14A 0.9300 .
C15 C16 1.476(3) .
C16 C17 1.387(4) .
C17 C18 1.377(4) .
C17 H17A 0.9300 .
C18 C19 1.359(4) .
C18 H18A 0.9300 .
C19 C20 1.380(4) .
C19 H19A 0.9300 .
C20 H20A 0.9300 .
